data_7010834
loop_
_publ_author_name
'Cara Evans'
'Dominique Luneau'

_publ_section_title
;
 New Schiff base zinc(II) complexes exhibiting second harmonic
 generation
;
_journal_issue 1
_journal_name_full 'J. Chem. Soc., Dalton Trans.'
_journal_page_first 83
_journal_page_last 86
_journal_paper_doi 10.1039/b104360a
_journal_year 2002
_chemical_formula_sum 'C32 H32 N2 O4 Zn'
_chemical_formula_weight 573.97
_chemical_name_systematic
; 
? 
;
_space_group_IT_number 5
_symmetry_cell_setting monoclinic
_symmetry_space_group_name_Hall 'C 2y'
_symmetry_space_group_name_H-M 'C 1 2 1'
_atom_sites_solution_hydrogens geom
_atom_sites_solution_primary direct
_atom_sites_solution_secondary difmap
_audit_creation_method SHELXL-97
_cell_angle_alpha 90.00
_cell_angle_beta 130.2830(10)
_cell_angle_gamma 90.00
_cell_formula_units_Z 2
_cell_length_a 17.5693(17)
_cell_length_b 8.7580(8)
_cell_length_c 11.9812(11)
_cell_measurement_temperature 298(2)
_cell_volume 1406.4(2)
_computing_cell_refinement 'Bruker SMART'
_computing_data_collection 'Bruker SMART'
_computing_data_reduction 'Bruker SHELXTL'
_computing_molecular_graphics 'Bruker SHELXTL'
_computing_publication_material 'Bruker SHELXTL'
_computing_structure_refinement 'SHELXL-97 (Sheldrick, 1997)'
_computing_structure_solution 'SHELXS-97 (Sheldrick, 1990)'
_diffrn_ambient_temperature 298(2)
_diffrn_measured_fraction_theta_full 0.913
_diffrn_measured_fraction_theta_max 0.913
_diffrn_measurement_device_type 'CCD area detector'
_diffrn_measurement_method 'phi and omega scans'
_diffrn_radiation_monochromator graphite
_diffrn_radiation_source 'fine-focus sealed tube'
_diffrn_radiation_type MoK\a
_diffrn_radiation_wavelength 0.71073
_diffrn_reflns_av_R_equivalents 0.0262
_diffrn_reflns_av_sigmaI/netI 0.0299
_diffrn_reflns_limit_h_max 23
_diffrn_reflns_limit_h_min -22
_diffrn_reflns_limit_k_max 6
_diffrn_reflns_limit_k_min -11
_diffrn_reflns_limit_l_max 16
_diffrn_reflns_limit_l_min -15
_diffrn_reflns_number 4552
_diffrn_reflns_theta_full 28.93
_diffrn_reflns_theta_max 28.93
_diffrn_reflns_theta_min 2.23
_exptl_absorpt_coefficient_mu 0.913
_exptl_absorpt_correction_type none
_exptl_crystal_colour yellow
_exptl_crystal_density_diffrn 1.355
_exptl_crystal_density_method 'not measured'
_exptl_crystal_description plate
_exptl_crystal_F_000 600
_exptl_crystal_size_max 0.2
_exptl_crystal_size_mid 0.2
_exptl_crystal_size_min 0.2
_refine_diff_density_max 0.294
_refine_diff_density_min -0.232
_refine_diff_density_rms 0.041
_refine_ls_abs_structure_details 'Flack H D (1983), Acta Cryst. A39, 876-881'
_refine_ls_abs_structure_Flack 0.003(10)
_refine_ls_extinction_method none
_refine_ls_goodness_of_fit_ref 0.657
_refine_ls_hydrogen_treatment mixed
_refine_ls_matrix_type full
_refine_ls_number_parameters 177
_refine_ls_number_reflns 2434
_refine_ls_number_restraints 1
_refine_ls_restrained_S_all 0.657
_refine_ls_R_factor_all 0.0348
_refine_ls_R_factor_gt 0.0312
_refine_ls_shift/su_max 0.001
_refine_ls_shift/su_mean 0.000
_refine_ls_structure_factor_coef Fsqd
_refine_ls_weighting_details 'calc w==1/[\s^2^(Fo^2^)+(0.1000P)^2^+0.0000P] where P==(Fo^2^+2Fc^2^)/3'
_refine_ls_weighting_scheme calc
_refine_ls_wR_factor_gt 0.0810
_refine_ls_wR_factor_ref 0.0835
_reflns_number_gt 2205
_reflns_number_total 2434
_reflns_threshold_expression >2sigma(I)
_cod_data_source_file b104360a.txt
_cod_data_source_block cce1_4
_cod_depositor_comments
;
The following automatic conversions were performed:
'_symmetry_cell_setting' value 'Monoclinic' changed to 'monoclinic'
according to '/home/saulius/struct/CIF-dictionaries/cif_core.dic'
dictionary named 'cif_core.dic' version 2.4.1 from 2010-06-29.

Automatic conversion script
Id: cif_fix_enum 1527 2010-12-29 10:47:43Z saulius 
;
_cod_original_sg_symbol_H-M C2
_cod_database_code 7010834

loop_
_symmetry_equiv_pos_as_xyz
'x, y, z'
'-x, y, -z'
'x+1/2, y+1/2, z'
'-x+1/2, y+1/2, -z'

loop_
_atom_site_label
_atom_site_type_symbol
_atom_site_fract_x
_atom_site_fract_y
_atom_site_fract_z
_atom_site_U_iso_or_equiv
_atom_site_adp_type
_atom_site_occupancy
_atom_site_symmetry_multiplicity
_atom_site_calc_flag
_atom_site_refinement_flags
_atom_site_disorder_assembly
_atom_site_disorder_group
Zn Zn 0.0000 0.8413 0.0000 0.04585(13) Uani 1 2 d S . .
O1 O 0.01347(14) 0.9550(2) 0.1484(2) 0.0527(4) Uani 1 1 d . . .
O2 O 0.23207(17) 0.7826(3) 0.7263(2) 0.0713(6) Uani 1 1 d . . .
N1 N 0.13143(14) 0.7301(3) 0.1360(2) 0.0462(5) Uani 1 1 d . . .
C1 C 0.07133(17) 0.9098(3) 0.2857(3) 0.0448(5) Uani 1 1 d . . .
C2 C 0.05743(18) 0.9781(3) 0.3793(3) 0.0511(6) Uani 1 1 d . . .
H2A H 0.0104 1.0555 0.3425 0.061 Uiso 1 1 calc R . .
C3 C 0.11110(18) 0.9335(4) 0.5213(3) 0.0538(6) Uani 1 1 d . . .
H3A H 0.0995 0.9802 0.5788 0.065 Uiso 1 1 calc R . .
C4 C 0.18331(17) 0.8188(5) 0.5817(3) 0.0526(7) Uani 1 1 d . . .
C5 C 0.20221(18) 0.7548(4) 0.4972(3) 0.0509(6) Uani 1 1 d . . .
H5A H 0.2524 0.6821 0.5380 0.061 Uiso 1 1 calc R . .
C6 C 0.14641(16) 0.7977(3) 0.3486(2) 0.0451(6) Uani 1 1 d . . .
C7 C 0.17482(17) 0.7217(3) 0.2731(3) 0.0485(5) Uani 1 1 d . . .
H7A H 0.2309 0.6595 0.3301 0.058 Uiso 1 1 calc R . .
C8 C 0.18411(19) 0.6542(4) 0.0920(3) 0.0606(8) Uani 1 1 d . . .
H8A H 0.2269 0.5741 0.1637 0.073 Uiso 1 1 calc R . .
C9 C 0.2504(3) 0.7724(8) 0.0996(6) 0.130(3) Uani 1 1 d . . .
H9A H 0.2956 0.8140 0.1967 0.195 Uiso 1 1 calc R . .
H9B H 0.2099 0.8528 0.0311 0.195 Uiso 1 1 calc R . .
H9C H 0.2878 0.7252 0.0760 0.195 Uiso 1 1 calc R . .
C10 C 0.10998(17) 0.5793(3) -0.0579(3) 0.0469(5) Uani 1 1 d . . .
C11 C 0.0649(3) 0.4460(5) -0.0687(4) 0.0720(9) Uani 1 1 d . . .
H11A H 0.0777 0.4078 0.0145 0.086 Uiso 1 1 calc R . .
C12 C 0.0012(3) 0.3663(7) -0.1981(6) 0.1043(17) Uani 1 1 d . . .
H12A H -0.0269 0.2743 -0.2019 0.125 Uiso 1 1 calc R . .
C13 C -0.0198(3) 0.4261(8) -0.3211(5) 0.1083(19) Uani 1 1 d . . .
H13A H -0.0638 0.3757 -0.4102 0.130 Uiso 1 1 calc R . .
C14 C 0.0230(4) 0.5570(7) -0.3132(4) 0.0995(17) Uani 1 1 d . . .
H14A H 0.0082 0.5964 -0.3974 0.119 Uiso 1 1 calc R . .
C15 C 0.0894(3) 0.6351(4) -0.1811(4) 0.0670(8) Uani 1 1 d . . .
H15A H 0.1195 0.7248 -0.1772 0.080 Uiso 1 1 calc R . .
C16 C 0.2869(3) 0.6471(6) 0.7801(4) 0.0843(11) Uani 1 1 d . . .
H16A H 0.3169 0.6344 0.8807 0.126 Uiso 1 1 calc R . .
H16B H 0.3381 0.6513 0.7727 0.126 Uiso 1 1 calc R . .
H16C H 0.2434 0.5625 0.7238 0.126 Uiso 1 1 calc R . .

loop_
_atom_site_aniso_label
_atom_site_aniso_U_11
_atom_site_aniso_U_22
_atom_site_aniso_U_33
_atom_site_aniso_U_23
_atom_site_aniso_U_13
_atom_site_aniso_U_12
Zn 0.04297(18) 0.0494(2) 0.04704(19) 0.000 0.02993(15) 0.000
O1 0.0547(9) 0.0534(11) 0.0545(10) 0.0021(8) 0.0372(8) 0.0090(8)
O2 0.0819(13) 0.0831(17) 0.0528(10) 0.0017(10) 0.0453(10) 0.0109(11)
N1 0.0416(9) 0.0500(12) 0.0524(10) -0.0084(9) 0.0329(9) -0.0001(9)
C1 0.0423(11) 0.0458(13) 0.0512(12) -0.0077(10) 0.0324(10) -0.0061(10)
C2 0.0483(12) 0.0503(15) 0.0633(15) -0.0067(11) 0.0400(12) 0.0007(10)
C3 0.0503(12) 0.0637(18) 0.0552(13) -0.0161(12) 0.0376(12) -0.0083(12)
C4 0.0505(10) 0.061(2) 0.0487(10) -0.0040(13) 0.0332(9) -0.0019(14)
C5 0.0467(11) 0.0554(16) 0.0515(13) -0.0007(11) 0.0321(11) 0.0051(11)
C6 0.0434(11) 0.0488(16) 0.0491(11) -0.0051(9) 0.0325(10) -0.0018(9)
C7 0.0400(10) 0.0524(15) 0.0510(12) -0.0027(11) 0.0285(10) 0.0066(10)
C8 0.0438(12) 0.082(2) 0.0608(14) -0.0202(15) 0.0360(12) -0.0001(13)
C9 0.115(3) 0.176(6) 0.169(4) -0.107(4) 0.124(3) -0.086(3)
C10 0.0461(11) 0.0525(14) 0.0520(12) -0.0003(11) 0.0362(10) 0.0078(10)
C11 0.080(2) 0.073(2) 0.079(2) -0.0113(17) 0.0589(18) -0.0147(17)
C12 0.092(2) 0.094(4) 0.134(3) -0.050(3) 0.076(2) -0.037(3)
C13 0.079(2) 0.134(5) 0.071(2) -0.039(3) 0.0302(19) 0.021(3)
C14 0.115(3) 0.128(4) 0.0511(17) 0.019(2) 0.052(2) 0.059(3)
C15 0.086(2) 0.0643(19) 0.0698(16) 0.0157(15) 0.0587(16) 0.0226(16)
C16 0.103(3) 0.091(3) 0.0663(18) 0.0179(19) 0.0581(19) 0.027(2)

loop_
_atom_type_symbol
_atom_type_description
_atom_type_scat_dispersion_real
_atom_type_scat_dispersion_imag
_atom_type_scat_source
C C 0.0033 0.0016 'International Tables Vol C Tables 4.2.6.8 and 6.1.1.4'
H H 0.0000 0.0000 'International Tables Vol C Tables 4.2.6.8 and 6.1.1.4'
N N 0.0061 0.0033 'International Tables Vol C Tables 4.2.6.8 and 6.1.1.4'
O O 0.0106 0.0060 'International Tables Vol C Tables 4.2.6.8 and 6.1.1.4'
Zn Zn 0.2839 1.4301 'International Tables Vol C Tables 4.2.6.8 and 6.1.1.4'

loop_
_geom_angle_atom_site_label_1
_geom_angle_atom_site_label_2
_geom_angle_atom_site_label_3
_geom_angle
_geom_angle_site_symmetry_1
_geom_angle_site_symmetry_3
_geom_angle_publ_flag
O1 Zn O1 117.32(13) . 2 ?
O1 Zn N1 113.00(8) . 2 ?
O1 Zn N1 96.40(8) 2 2 ?
O1 Zn N1 96.40(8) . . ?
O1 Zn N1 113.00(8) 2 . ?
N1 Zn N1 122.28(13) 2 . ?
C1 O1 Zn 122.41(17) . . ?
C4 O2 C16 117.2(3) . . ?
C7 N1 C8 115.8(2) . . ?
C7 N1 Zn 118.76(16) . . ?
C8 N1 Zn 125.44(17) . . ?
O1 C1 C6 125.3(2) . . ?
O1 C1 C2 118.0(2) . . ?
C6 C1 C2 116.7(2) . . ?
C3 C2 C1 122.0(3) . . ?
C2 C3 C4 121.0(2) . . ?
C5 C4 O2 125.5(3) . . ?
C5 C4 C3 118.9(3) . . ?
O2 C4 C3 115.7(2) . . ?
C4 C5 C6 121.1(3) . . ?
C1 C6 C5 120.3(2) . . ?
C1 C6 C7 124.6(2) . . ?
C5 C6 C7 115.1(2) . . ?
N1 C7 C6 127.6(2) . . ?
N1 C8 C9 107.7(3) . . ?
N1 C8 C10 110.89(19) . . ?
C9 C8 C10 113.7(3) . . ?
C15 C10 C11 118.2(3) . . ?
C15 C10 C8 123.2(3) . . ?
C11 C10 C8 118.6(3) . . ?
C10 C11 C12 122.5(4) . . ?
C13 C12 C11 118.3(5) . . ?
C14 C13 C12 120.1(4) . . ?
C13 C14 C15 121.3(4) . . ?
C10 C15 C14 119.6(4) . . ?

loop_
_geom_bond_atom_site_label_1
_geom_bond_atom_site_label_2
_geom_bond_distance
_geom_bond_site_symmetry_2
_geom_bond_publ_flag
Zn O1 1.9139(19) . ?
Zn O1 1.9139(19) 2 ?
Zn N1 2.017(2) 2 ?
Zn N1 2.017(2) . ?
O1 C1 1.317(3) . ?
O2 C4 1.384(3) . ?
O2 C16 1.396(5) . ?
N1 C7 1.291(3) . ?
N1 C8 1.486(3) . ?
C1 C6 1.409(4) . ?
C1 C2 1.424(3) . ?
C2 C3 1.365(4) . ?
C3 C4 1.398(4) . ?
C4 C5 1.373(4) . ?
C5 C6 1.420(3) . ?
C6 C7 1.448(3) . ?
C8 C9 1.516(6) . ?
C8 C10 1.526(4) . ?
C10 C15 1.364(4) . ?
C10 C11 1.370(5) . ?
C11 C12 1.379(6) . ?
C12 C13 1.371(7) . ?
C13 C14 1.340(8) . ?
C14 C15 1.395(6) . ?
